data_4133720
loop_
_publ_author_name
'Marro, Eric A.'
'Folster, Carlton P.'
'Press, Eric M.'
'Im, Hoyeon'
'Ferguson, John T.'
'Siegler, Maxime A.'
'Klausen, Rebekka S.'

_publ_section_title
;
 Stereocontrolled Syntheses of Functionalized <i>cis</i>- and
 <i>trans</i>-Siladecalins.
;
_journal_issue 44
_journal_name_full 'Journal of the American Chemical Society'
_journal_page_first 17926
_journal_page_last 17936
_journal_paper_doi 10.1021/jacs.9b09902
_journal_volume 141
_journal_year 2019
_chemical_formula_moiety 'C22 H40 Si6'
_chemical_formula_sum 'C22 H40 Si6'
_chemical_formula_weight 473.08
_space_group_crystal_system triclinic
_space_group_IT_number 2
_space_group_name_Hall '-P 1'
_space_group_name_H-M_alt 'P -1'
_atom_sites_solution_hydrogens geom
_atom_sites_solution_primary direct
_atom_sites_solution_secondary difmap
_audit_creation_method SHELXL-2014/7
_cell_angle_alpha 104.501(3)
_cell_angle_beta 90.579(2)
_cell_angle_gamma 91.309(2)
_cell_formula_units_Z 2
_cell_length_a 9.8772(3)
_cell_length_b 10.1837(3)
_cell_length_c 14.5626(4)
_cell_measurement_reflns_used 8220
_cell_measurement_temperature 110(2)
_cell_measurement_theta_max 27.64
_cell_measurement_theta_min 2.56
_cell_volume 1417.58(7)
_computing_cell_refinement
;
CrysAlisPro, Agilent Technologies,
Version 1.171.36.32 (release 02-08-2013 CrysAlis171 .NET)
(compiled Aug  2 2013,16:46:58)
;
_computing_data_collection
;        
CrysAlisPro, Agilent Technologies,
Version 1.171.36.32 (release 02-08-2013 CrysAlis171 .NET)
(compiled Aug  2 2013,16:46:58)
;
_computing_data_reduction
;
CrysAlisPro, Agilent Technologies,
Version 1.171.36.32 (release 02-08-2013 CrysAlis171 .NET)
(compiled Aug  2 2013,16:46:58)
;
_computing_molecular_graphics 'SHELXTL v6.10 (Sheldrick, 2008)'
_computing_publication_material 'SHELXTL v6.10 (Sheldrick, 2008)'
_computing_structure_refinement 'SHELXL-2014 (Sheldrick, 2014)'
_computing_structure_solution 'SHELXS-2014 (Sheldrick, 2014)'
_diffrn_ambient_temperature 110(2)
_diffrn_measured_fraction_theta_full 1.000
_diffrn_measured_fraction_theta_max 1.000
_diffrn_measurement_device_type 'SuperNova, Dual, Cu at zero, Atlas'
_diffrn_measurement_method '\w scans'
_diffrn_radiation_monochromator mirror
_diffrn_radiation_source 'SuperNova (Mo) X-ray Source'
_diffrn_radiation_type MoK\a
_diffrn_radiation_wavelength 0.71073
_diffrn_reflns_av_R_equivalents 0.0270
_diffrn_reflns_av_unetI/netI 0.0329
_diffrn_reflns_Laue_measured_fraction_full 1.000
_diffrn_reflns_Laue_measured_fraction_max 1.000
_diffrn_reflns_limit_h_max 12
_diffrn_reflns_limit_h_min -12
_diffrn_reflns_limit_k_max 13
_diffrn_reflns_limit_k_min -13
_diffrn_reflns_limit_l_max 18
_diffrn_reflns_limit_l_min -18
_diffrn_reflns_number 20004
_diffrn_reflns_point_group_measured_fraction_full 1.000
_diffrn_reflns_point_group_measured_fraction_max 1.000
_diffrn_reflns_theta_full 25.242
_diffrn_reflns_theta_max 27.499
_diffrn_reflns_theta_min 2.063
_exptl_absorpt_coefficient_mu 0.302
_exptl_absorpt_correction_T_max 0.975
_exptl_absorpt_correction_T_min 0.954
_exptl_absorpt_correction_type analytical
_exptl_absorpt_process_details
;
CrysAlisPro, Agilent Technologies,
Version 1.171.36.32 (release 02-08-2013 CrysAlis171 .NET)
(compiled Aug  2 2013,16:46:58)
Analytical numeric absorption correction using a multifaceted crystal
			model based on expressions derived by R.C. Clark & J.S. Reid.
(Clark, R. C. & Reid, J. S. (1995). Acta Cryst. A51, 887-897)
;
_exptl_crystal_colour colorless
_exptl_crystal_density_diffrn 1.108
_exptl_crystal_description block
_exptl_crystal_F_000 512
_exptl_crystal_size_max 0.22
_exptl_crystal_size_mid 0.16
_exptl_crystal_size_min 0.10
_refine_diff_density_max 0.504
_refine_diff_density_min -0.276
_refine_diff_density_rms 0.058
_refine_ls_extinction_method none
_refine_ls_goodness_of_fit_ref 1.058
_refine_ls_hydrogen_treatment constr
_refine_ls_matrix_type full
_refine_ls_number_parameters 312
_refine_ls_number_reflns 6509
_refine_ls_number_restraints 205
_refine_ls_restrained_S_all 1.055
_refine_ls_R_factor_all 0.0521
_refine_ls_R_factor_gt 0.0396
_refine_ls_shift/su_max 0.001
_refine_ls_shift/su_mean 0.000
_refine_ls_structure_factor_coef Fsqd
_refine_ls_weighting_details 'w=1/[\s^2^(Fo^2^)+(0.0432P)^2^+0.7498P] where P=(Fo^2^+2Fc^2^)/3'
_refine_ls_weighting_scheme calc
_refine_ls_wR_factor_gt 0.0975
_refine_ls_wR_factor_ref 0.1054
_reflns_Friedel_coverage 0.000
_reflns_number_gt 5269
_reflns_number_total 6509
_reflns_threshold_expression 'I > 2\s(I)'
_cod_data_source_file ja9b09902_si_003.cif
_cod_data_source_block trans-13
_cod_database_code 4133720
_shelx_shelxl_version_number 2014/7
_shelx_space_group_comment
;
The symmetry employed for this shelxl refinement is uniquely defined
by the following loop, which should always be used as a source of
symmetry information in preference to the above space-group names.
They are only intended as comments.
;

loop_
_space_group_symop_operation_xyz
'x, y, z'
'-x, -y, -z'

loop_
_atom_site_label
_atom_site_type_symbol
_atom_site_fract_x
_atom_site_fract_y
_atom_site_fract_z
_atom_site_U_iso_or_equiv
_atom_site_adp_type
_atom_site_occupancy
_atom_site_site_symmetry_order
_atom_site_calc_flag
_atom_site_refinement_flags_posn
_atom_site_refinement_flags_adp
_atom_site_refinement_flags_occupancy
_atom_site_disorder_assembly
_atom_site_disorder_group
Si1 Si 0.02484(5) 0.90299(5) 0.75714(4) 0.02226(12) Uani 1 1 d . . . . .
Si2 Si 0.09057(5) 0.69531(5) 0.78507(4) 0.02287(12) Uani 1 1 d D . . . .
Si3 Si -0.10143(5) 0.58378(5) 0.82657(4) 0.02278(12) Uani 1 1 d . . . . .
Si4 Si -0.26720(5) 0.54687(5) 0.70618(4) 0.02318(12) Uani 1 1 d . . . . .
Si5 Si -0.33248(5) 0.74612(5) 0.66799(3) 0.02074(12) Uani 1 1 d . . . . .
Si6 Si -0.14723(5) 0.87890(5) 0.64099(3) 0.02139(12) Uani 1 1 d . . . . .
C1 C 0.17340(18) 0.99681(19) 0.71927(13) 0.0262(4) Uani 1 1 d . . . . .
C2 C 0.2150(2) 1.1267(2) 0.77219(15) 0.0336(5) Uani 1 1 d . . . . .
H2 H 0.1690 1.1674 0.8288 0.040 Uiso 1 1 calc R U . . .
C3 C 0.3220(2) 1.1970(2) 0.74340(16) 0.0386(5) Uani 1 1 d . . . . .
H3 H 0.3487 1.2847 0.7804 0.046 Uiso 1 1 calc R U . . .
C4 C 0.3896(2) 1.1397(2) 0.66127(16) 0.0366(5) Uani 1 1 d . . . . .
H4 H 0.4627 1.1878 0.6415 0.044 Uiso 1 1 calc R U . . .
C5 C 0.3506(2) 1.0117(2) 0.60774(15) 0.0344(5) Uani 1 1 d . . . . .
H5 H 0.3969 0.9719 0.5511 0.041 Uiso 1 1 calc R U . . .
C6 C 0.2429(2) 0.9406(2) 0.63697(14) 0.0307(4) Uani 1 1 d . . . . .
H6 H 0.2172 0.8527 0.5999 0.037 Uiso 1 1 calc R U . . .
C7 C 0.2227(6) 0.7184(10) 0.8830(4) 0.0322(7) Uani 0.624(14) 1 d D U P A 1
C8 C 0.2727(9) 0.8429(10) 0.9360(5) 0.0451(17) Uani 0.624(14) 1 d D U P A 1
H8 H 0.2418 0.9235 0.9220 0.054 Uiso 0.624(14) 1 calc R U P A 1
C9 C 0.3669(8) 0.8529(9) 1.0093(5) 0.0532(17) Uani 0.624(14) 1 d D U P A 1
H9 H 0.3995 0.9396 1.0444 0.064 Uiso 0.624(14) 1 calc R U P A 1
C10 C 0.4130(6) 0.7378(10) 1.0311(4) 0.0510(15) Uani 0.624(14) 1 d D U P A 1
H10 H 0.4770 0.7445 1.0812 0.061 Uiso 0.624(14) 1 calc R U P A 1
C11 C 0.3653(6) 0.6131(9) 0.9795(5) 0.0547(14) Uani 0.624(14) 1 d D U P A 1
H11 H 0.3970 0.5332 0.9941 0.066 Uiso 0.624(14) 1 calc R U P A 1
C12 C 0.2712(6) 0.6024(8) 0.9061(5) 0.0451(13) Uani 0.624(14) 1 d D U P A 1
H12 H 0.2395 0.5153 0.8711 0.054 Uiso 0.624(14) 1 calc R U P A 1
C7' C 0.2139(10) 0.7313(16) 0.8895(7) 0.0322(7) Uani 0.376(14) 1 d D U P A 2
C8' C 0.2752(14) 0.8616(16) 0.9212(9) 0.0391(19) Uani 0.376(14) 1 d D U P A 2
H8' H 0.2517 0.9306 0.8909 0.047 Uiso 0.376(14) 1 calc R U P A 2
C9' C 0.3690(13) 0.8911(13) 0.9956(8) 0.047(2) Uani 0.376(14) 1 d D U P A 2
H9' H 0.4087 0.9797 1.0155 0.057 Uiso 0.376(14) 1 calc R U P A 2
C10' C 0.4046(12) 0.7937(14) 1.0407(8) 0.054(2) Uani 0.376(14) 1 d D U P A 2
H10' H 0.4687 0.8151 1.0917 0.065 Uiso 0.376(14) 1 calc R U P A 2
C11' C 0.3478(11) 0.6641(14) 1.0123(8) 0.0554(18) Uani 0.376(14) 1 d D U P A 2
H11' H 0.3724 0.5960 1.0431 0.066 Uiso 0.376(14) 1 calc R U P A 2
C12' C 0.2528(11) 0.6352(14) 0.9369(8) 0.052(2) Uani 0.376(14) 1 d D U P A 2
H12' H 0.2136 0.5463 0.9175 0.063 Uiso 0.376(14) 1 calc R U P A 2
C13 C 0.1698(2) 0.5833(2) 0.67679(15) 0.0370(5) Uani 1 1 d . . . . .
H13A H 0.2540 0.6265 0.6626 0.055 Uiso 1 1 calc R U . . .
H13B H 0.1068 0.5699 0.6226 0.055 Uiso 1 1 calc R U . . .
H13C H 0.1896 0.4952 0.6889 0.055 Uiso 1 1 calc R U . . .
C14 C -0.0552(2) 0.4131(2) 0.84438(17) 0.0392(5) Uani 1 1 d . . . . .
H14A H 0.0062 0.4259 0.8994 0.059 Uiso 1 1 calc R U . . .
H14B H -0.0101 0.3608 0.7877 0.059 Uiso 1 1 calc R U . . .
H14C H -0.1374 0.3639 0.8553 0.059 Uiso 1 1 calc R U . . .
C15 C -0.1721(2) 0.6887(2) 0.94160(14) 0.0335(5) Uani 1 1 d . . . . .
H15A H -0.2448 0.6368 0.9630 0.050 Uiso 1 1 calc R U . . .
H15B H -0.2082 0.7728 0.9312 0.050 Uiso 1 1 calc R U . . .
H15C H -0.0999 0.7107 0.9900 0.050 Uiso 1 1 calc R U . . .
C16 C -0.2030(2) 0.4262(2) 0.59603(15) 0.0381(5) Uani 1 1 d . . . . .
H16A H -0.1713 0.3439 0.6119 0.057 Uiso 1 1 calc R U . . .
H16B H -0.1279 0.4698 0.5704 0.057 Uiso 1 1 calc R U . . .
H16C H -0.2763 0.4020 0.5485 0.057 Uiso 1 1 calc R U . . .
C17 C -0.4207(2) 0.4662(3) 0.74790(18) 0.0453(6) Uani 1 1 d . . . . .
H17A H -0.4899 0.4453 0.6973 0.068 Uiso 1 1 calc R U . . .
H17B H -0.4571 0.5290 0.8040 0.068 Uiso 1 1 calc R U . . .
H17C H -0.3950 0.3823 0.7642 0.068 Uiso 1 1 calc R U . . .
C18 C -0.4372(2) 0.6941(2) 0.55499(14) 0.0325(4) Uani 1 1 d . . . . .
H18A H -0.5163 0.6399 0.5651 0.049 Uiso 1 1 calc R U . . .
H18B H -0.3824 0.6400 0.5043 0.049 Uiso 1 1 calc R U . . .
H18C H -0.4674 0.7753 0.5369 0.049 Uiso 1 1 calc R U . . .
C19 C -0.4385(2) 0.8459(2) 0.76618(15) 0.0332(5) Uani 1 1 d . . . . .
H19A H -0.4655 0.9302 0.7511 0.050 Uiso 1 1 calc R U . . .
H19B H -0.3858 0.8675 0.8257 0.050 Uiso 1 1 calc R U . . .
H19C H -0.5196 0.7921 0.7730 0.050 Uiso 1 1 calc R U . . .
C20 C -0.0829(2) 0.8065(2) 0.51780(14) 0.0322(4) Uani 1 1 d . . . . .
H20A H -0.1554 0.8061 0.4713 0.048 Uiso 1 1 calc R U . . .
H20B H -0.0537 0.7135 0.5120 0.048 Uiso 1 1 calc R U . . .
H20C H -0.0060 0.8623 0.5060 0.048 Uiso 1 1 calc R U . . .
C21 C -0.2046(2) 1.0578(2) 0.65077(16) 0.0348(5) Uani 1 1 d . . . . .
H21A H -0.1263 1.1159 0.6450 0.052 Uiso 1 1 calc R U . . .
H21B H -0.2467 1.0928 0.7125 0.052 Uiso 1 1 calc R U . . .
H21C H -0.2706 1.0574 0.6000 0.052 Uiso 1 1 calc R U . . .
C22 C -0.0454(2) 1.0154(2) 0.86905(14) 0.0312(4) Uani 1 1 d . . . . .
H22A H 0.0227 1.0294 0.9202 0.047 Uiso 1 1 calc R U . . .
H22B H -0.1269 0.9719 0.8873 0.047 Uiso 1 1 calc R U . . .
H22C H -0.0685 1.1031 0.8577 0.047 Uiso 1 1 calc R U . . .

loop_
_atom_site_aniso_label
_atom_site_aniso_U_11
_atom_site_aniso_U_22
_atom_site_aniso_U_33
_atom_site_aniso_U_23
_atom_site_aniso_U_13
_atom_site_aniso_U_12
Si1 0.0218(3) 0.0227(3) 0.0238(3) 0.0095(2) -0.00168(19) -0.00668(19)
Si2 0.0199(3) 0.0269(3) 0.0242(3) 0.0114(2) -0.00240(19) -0.0029(2)
Si3 0.0242(3) 0.0226(3) 0.0242(3) 0.0116(2) -0.0047(2) -0.0056(2)
Si4 0.0242(3) 0.0205(3) 0.0260(3) 0.0091(2) -0.0053(2) -0.0067(2)
Si5 0.0183(2) 0.0213(3) 0.0229(3) 0.0065(2) -0.00294(19) -0.00256(19)
Si6 0.0218(3) 0.0206(3) 0.0234(3) 0.0091(2) -0.00147(19) -0.00265(19)
C1 0.0226(9) 0.0300(10) 0.0300(10) 0.0157(8) -0.0039(7) -0.0041(7)
C2 0.0331(11) 0.0324(11) 0.0357(11) 0.0103(9) -0.0005(9) -0.0071(9)
C3 0.0356(12) 0.0363(12) 0.0454(13) 0.0145(10) -0.0053(10) -0.0121(9)
C4 0.0265(10) 0.0448(13) 0.0460(13) 0.0267(11) -0.0048(9) -0.0085(9)
C5 0.0288(10) 0.0446(13) 0.0349(11) 0.0195(10) 0.0026(9) 0.0017(9)
C6 0.0291(10) 0.0311(11) 0.0334(11) 0.0114(9) -0.0042(8) -0.0028(8)
C7 0.0192(11) 0.053(2) 0.0278(12) 0.0170(12) -0.0014(9) -0.0031(11)
C8 0.040(2) 0.057(3) 0.034(3) 0.002(2) -0.006(2) 0.009(2)
C9 0.042(2) 0.075(4) 0.036(3) 0.002(3) -0.015(2) 0.002(3)
C10 0.036(2) 0.083(4) 0.040(2) 0.027(3) -0.0118(19) -0.006(3)
C11 0.043(2) 0.076(4) 0.054(3) 0.034(3) -0.014(2) -0.003(2)
C12 0.035(2) 0.058(3) 0.048(3) 0.025(2) -0.011(2) -0.004(2)
C7' 0.0192(11) 0.053(2) 0.0278(12) 0.0170(12) -0.0014(9) -0.0031(11)
C8' 0.030(3) 0.062(4) 0.024(3) 0.008(3) -0.006(3) 0.000(3)
C9' 0.039(3) 0.070(4) 0.033(3) 0.012(3) -0.005(3) 0.001(3)
C10' 0.043(3) 0.079(5) 0.042(3) 0.021(4) -0.016(3) -0.002(4)
C11' 0.049(3) 0.079(5) 0.045(4) 0.031(3) -0.016(3) -0.007(3)
C12' 0.047(4) 0.071(4) 0.045(4) 0.031(3) -0.012(3) -0.016(3)
C13 0.0386(12) 0.0396(12) 0.0332(11) 0.0095(9) 0.0056(9) 0.0047(9)
C14 0.0412(12) 0.0305(11) 0.0518(14) 0.0227(10) -0.0110(10) -0.0049(9)
C15 0.0384(11) 0.0378(12) 0.0255(10) 0.0109(9) 0.0022(8) -0.0070(9)
C16 0.0498(13) 0.0286(11) 0.0323(11) 0.0003(9) -0.0103(10) 0.0082(9)
C17 0.0356(12) 0.0520(14) 0.0581(15) 0.0346(12) -0.0149(11) -0.0222(10)
C18 0.0321(11) 0.0339(11) 0.0313(11) 0.0087(9) -0.0112(8) -0.0054(9)
C19 0.0282(10) 0.0370(12) 0.0326(11) 0.0048(9) 0.0033(8) 0.0033(8)
C20 0.0307(11) 0.0413(12) 0.0265(10) 0.0119(9) 0.0019(8) 0.0004(9)
C21 0.0388(12) 0.0248(10) 0.0439(12) 0.0145(9) -0.0047(9) 0.0009(9)
C22 0.0357(11) 0.0288(10) 0.0285(10) 0.0064(8) 0.0023(8) -0.0036(8)

loop_
_atom_type_symbol
_atom_type_description
_atom_type_scat_dispersion_real
_atom_type_scat_dispersion_imag
_atom_type_scat_source
C C 0.0033 0.0016 'International Tables Vol C Tables 4.2.6.8 and 6.1.1.4'
H H 0.0000 0.0000 'International Tables Vol C Tables 4.2.6.8 and 6.1.1.4'
Si Si 0.0817 0.0704 'International Tables Vol C Tables 4.2.6.8 and 6.1.1.4'

loop_
_geom_angle_atom_site_label_1
_geom_angle_atom_site_label_2
_geom_angle_atom_site_label_3
_geom_angle
C22 Si1 C1 108.01(9)
C22 Si1 Si6 105.89(7)
C1 Si1 Si6 107.84(6)
C22 Si1 Si2 109.97(7)
C1 Si1 Si2 111.40(6)
Si6 Si1 Si2 113.45(3)
C13 Si2 C7 105.6(3)
C13 Si2 C7' 110.5(4)
C13 Si2 Si3 109.49(7)
C7 Si2 Si3 109.0(3)
C7' Si2 Si3 107.8(4)
C13 Si2 Si1 111.40(7)
C7 Si2 Si1 112.5(3)
C7' Si2 Si1 108.8(5)
Si3 Si2 Si1 108.78(3)
C14 Si3 C15 108.37(10)
C14 Si3 Si4 107.63(7)
C15 Si3 Si4 110.02(7)
C14 Si3 Si2 110.33(7)
C15 Si3 Si2 109.70(7)
Si4 Si3 Si2 110.75(3)
C16 Si4 C17 108.51(11)
C16 Si4 Si5 108.83(7)
C17 Si4 Si5 108.49(8)
C16 Si4 Si3 109.72(7)
C17 Si4 Si3 107.98(7)
Si5 Si4 Si3 113.22(3)
C19 Si5 C18 109.63(10)
C19 Si5 Si4 108.93(7)
C18 Si5 Si4 107.04(7)
C19 Si5 Si6 110.33(7)
C18 Si5 Si6 108.13(7)
Si4 Si5 Si6 112.69(3)
C20 Si6 C21 109.02(10)
C20 Si6 Si5 109.22(7)
C21 Si6 Si5 108.91(7)
C20 Si6 Si1 112.13(7)
C21 Si6 Si1 104.54(7)
Si5 Si6 Si1 112.85(2)
C6 C1 C2 117.74(17)
C6 C1 Si1 121.04(14)
C2 C1 Si1 121.21(15)
C3 C2 C1 121.3(2)
C3 C2 H2 119.3
C1 C2 H2 119.3
C4 C3 C2 120.1(2)
C4 C3 H3 119.9
C2 C3 H3 119.9
C3 C4 C5 119.75(19)
C3 C4 H4 120.1
C5 C4 H4 120.1
C4 C5 C6 120.1(2)
C4 C5 H5 119.9
C6 C5 H5 119.9
C1 C6 C5 120.96(19)
C1 C6 H6 119.5
C5 C6 H6 119.5
C8 C7 C12 117.2(5)
C8 C7 Si2 124.6(6)
C12 C7 Si2 118.2(5)
C7 C8 C9 121.7(6)
C7 C8 H8 119.2
C9 C8 H8 119.2
C10 C9 C8 120.3(6)
C10 C9 H9 119.9
C8 C9 H9 119.9
C11 C10 C9 119.3(5)
C11 C10 H10 120.4
C9 C10 H10 120.4
C10 C11 C12 120.7(5)
C10 C11 H11 119.6
C12 C11 H11 119.6
C11 C12 C7 120.8(5)
C11 C12 H12 119.6
C7 C12 H12 119.6
C12' C7' C8' 116.3(8)
C12' C7' Si2 124.1(9)
C8' C7' Si2 119.6(9)
C9' C8' C7' 121.5(10)
C9' C8' H8' 119.3
C7' C8' H8' 119.3
C10' C9' C8' 120.6(10)
C10' C9' H9' 119.7
C8' C9' H9' 119.7
C9' C10' C11' 120.3(10)
C9' C10' H10' 119.8
C11' C10' H10' 119.8
C10' C11' C12' 118.6(9)
C10' C11' H11' 120.7
C12' C11' H11' 120.7
C7' C12' C11' 122.7(8)
C7' C12' H12' 118.6
C11' C12' H12' 118.6
Si2 C13 H13A 109.5
Si2 C13 H13B 109.5
H13A C13 H13B 109.5
Si2 C13 H13C 109.5
H13A C13 H13C 109.5
H13B C13 H13C 109.5
Si3 C14 H14A 109.5
Si3 C14 H14B 109.5
H14A C14 H14B 109.5
Si3 C14 H14C 109.5
H14A C14 H14C 109.5
H14B C14 H14C 109.5
Si3 C15 H15A 109.5
Si3 C15 H15B 109.5
H15A C15 H15B 109.5
Si3 C15 H15C 109.5
H15A C15 H15C 109.5
H15B C15 H15C 109.5
Si4 C16 H16A 109.5
Si4 C16 H16B 109.5
H16A C16 H16B 109.5
Si4 C16 H16C 109.5
H16A C16 H16C 109.5
H16B C16 H16C 109.5
Si4 C17 H17A 109.5
Si4 C17 H17B 109.5
H17A C17 H17B 109.5
Si4 C17 H17C 109.5
H17A C17 H17C 109.5
H17B C17 H17C 109.5
Si5 C18 H18A 109.5
Si5 C18 H18B 109.5
H18A C18 H18B 109.5
Si5 C18 H18C 109.5
H18A C18 H18C 109.5
H18B C18 H18C 109.5
Si5 C19 H19A 109.5
Si5 C19 H19B 109.5
H19A C19 H19B 109.5
Si5 C19 H19C 109.5
H19A C19 H19C 109.5
H19B C19 H19C 109.5
Si6 C20 H20A 109.5
Si6 C20 H20B 109.5
H20A C20 H20B 109.5
Si6 C20 H20C 109.5
H20A C20 H20C 109.5
H20B C20 H20C 109.5
Si6 C21 H21A 109.5
Si6 C21 H21B 109.5
H21A C21 H21B 109.5
Si6 C21 H21C 109.5
H21A C21 H21C 109.5
H21B C21 H21C 109.5
Si1 C22 H22A 109.5
Si1 C22 H22B 109.5
H22A C22 H22B 109.5
Si1 C22 H22C 109.5
H22A C22 H22C 109.5
H22B C22 H22C 109.5

loop_
_geom_bond_atom_site_label_1
_geom_bond_atom_site_label_2
_geom_bond_distance
Si1 C22 1.890(2)
Si1 C1 1.8938(19)
Si1 Si6 2.3505(7)
Si1 Si2 2.3554(7)
Si2 C13 1.888(2)
Si2 C7 1.890(4)
Si2 C7' 1.896(6)
Si2 Si3 2.3495(7)
Si3 C14 1.886(2)
Si3 C15 1.896(2)
Si3 Si4 2.3409(7)
Si4 C16 1.886(2)
Si4 C17 1.886(2)
Si4 Si5 2.3367(7)
Si5 C19 1.878(2)
Si5 C18 1.8875(19)
Si5 Si6 2.3449(7)
Si6 C20 1.884(2)
Si6 C21 1.892(2)
C1 C6 1.388(3)
C1 C2 1.404(3)
C2 C3 1.389(3)
C2 H2 0.9500
C3 C4 1.379(3)
C3 H3 0.9500
C4 C5 1.385(3)
C4 H4 0.9500
C5 C6 1.401(3)
C5 H5 0.9500
C6 H6 0.9500
C7 C8 1.386(7)
C7 C12 1.400(7)
C8 C9 1.391(7)
C8 H8 0.9500
C9 C10 1.374(7)
C9 H9 0.9500
C10 C11 1.374(7)
C10 H10 0.9500
C11 C12 1.392(6)
C11 H11 0.9500
C12 H12 0.9500
C7' C12' 1.389(11)
C7' C8' 1.411(11)
C8' C9' 1.388(11)
C8' H8' 0.9500
C9' C10' 1.370(11)
C9' H9' 0.9500
C10' C11' 1.384(11)
C10' H10' 0.9500
C11' C12' 1.406(10)
C11' H11' 0.9500
C12' H12' 0.9500
C13 H13A 0.9800
C13 H13B 0.9800
C13 H13C 0.9800
C14 H14A 0.9800
C14 H14B 0.9800
C14 H14C 0.9800
C15 H15A 0.9800
C15 H15B 0.9800
C15 H15C 0.9800
C16 H16A 0.9800
C16 H16B 0.9800
C16 H16C 0.9800
C17 H17A 0.9800
C17 H17B 0.9800
C17 H17C 0.9800
C18 H18A 0.9800
C18 H18B 0.9800
C18 H18C 0.9800
C19 H19A 0.9800
C19 H19B 0.9800
C19 H19C 0.9800
C20 H20A 0.9800
C20 H20B 0.9800
C20 H20C 0.9800
C21 H21A 0.9800
C21 H21B 0.9800
C21 H21C 0.9800
C22 H22A 0.9800
C22 H22B 0.9800
C22 H22C 0.9800

loop_
_geom_torsion_atom_site_label_1
_geom_torsion_atom_site_label_2
_geom_torsion_atom_site_label_3
_geom_torsion_atom_site_label_4
_geom_torsion
C22 Si1 C1 C6 -177.89(15)
Si6 Si1 C1 C6 -63.86(16)
Si2 Si1 C1 C6 61.25(16)
C22 Si1 C1 C2 0.62(18)
Si6 Si1 C1 C2 114.65(15)
Si2 Si1 C1 C2 -120.24(15)
C6 C1 C2 C3 0.0(3)
Si1 C1 C2 C3 -178.55(16)
C1 C2 C3 C4 0.2(3)
C2 C3 C4 C5 -0.2(3)
C3 C4 C5 C6 -0.1(3)
C2 C1 C6 C5 -0.2(3)
Si1 C1 C6 C5 178.31(15)
C4 C5 C6 C1 0.3(3)
C13 Si2 C7 C8 124.2(4)
Si3 Si2 C7 C8 -118.3(4)
Si1 Si2 C7 C8 2.5(4)
C13 Si2 C7 C12 -57.8(4)
Si3 Si2 C7 C12 59.8(4)
Si1 Si2 C7 C12 -179.5(3)
C12 C7 C8 C9 -0.13(13)
Si2 C7 C8 C9 177.9(5)
C7 C8 C9 C10 -0.11(14)
C8 C9 C10 C11 0.3(3)
C9 C10 C11 C12 -0.2(4)
C10 C11 C12 C7 -0.1(4)
C8 C7 C12 C11 0.2(3)
Si2 C7 C12 C11 -178.0(5)
C13 Si2 C7' C12' -70.4(8)
Si3 Si2 C7' C12' 49.2(8)
Si1 Si2 C7' C12' 167.0(6)
C13 Si2 C7' C8' 107.6(5)
Si3 Si2 C7' C8' -132.8(5)
Si1 Si2 C7' C8' -15.0(6)
C12' C7' C8' C9' 0.00(14)
Si2 C7' C8' C9' -178.1(8)
C7' C8' C9' C10' -0.05(15)
C8' C9' C10' C11' 0.2(3)
C9' C10' C11' C12' -0.2(4)
C8' C7' C12' C11' -0.1(3)
Si2 C7' C12' C11' 178.0(8)
C10' C11' C12' C7' 0.2(4)
